data_9005132
loop_
_publ_author_name
'Robert, J.-L.'
'Della Ventura, G.'
'Raudsepp, M.'
'Hawthorne, F. C.'

_publ_section_title
;Rietveld structure refinement of synthetic strontium-rich
 potassium-richterites Sample: KSr_100
;
_journal_name_full 'European Journal of Mineralogy'
_journal_page_first 199
_journal_page_last 206
_journal_volume 5
_journal_year 1993
_chemical_formula_sum 'H2 K Mg5 Na O24 Si8 Sr'
_chemical_name_mineral Richterite
_space_group_IT_number 12
_symmetry_space_group_name_Hall '-C 2y'
_symmetry_space_group_name_H-M 'C 1 2/m 1'
_cell_angle_alpha 90
_cell_angle_beta 105.421
_cell_angle_gamma 90
_cell_formula_units_Z 2
_cell_length_a 10.1534
_cell_length_b 18.115
_cell_length_c 5.2723
_cell_volume 934.816
_database_code_amcsd 0006477
_exptl_crystal_density_diffrn 3.133
_cod_original_formula_sum 'K Mg5 (Na Sr) Si8 O24 H2'
_cod_database_code 9005132

loop_
_space_group_symop_operation_xyz
x,y,z
1/2+x,1/2+y,z
x,-y,z
1/2+x,1/2-y,z
-x,y,-z
1/2-x,1/2+y,-z
-x,-y,-z
1/2-x,1/2-y,-z

loop_
_atom_site_label
_atom_site_fract_x
_atom_site_fract_y
_atom_site_fract_z
_atom_site_occupancy
_atom_site_U_iso_or_equiv
_atom_site_type_symbol
_atom_site_attached_hydrogens
KA 0.01270 0.50000 0.02280 0.50000 0.02913 K 0
MgM1 0.00000 0.08980 0.50000 1.00000 0.00760 Mg 0
MgM2 0.00000 0.17990 0.00000 1.00000 0.00760 Mg 0
MgM3 0.00000 0.00000 0.00000 1.00000 0.00760 Mg 0
NaM4 0.00000 0.28040 0.50000 0.50000 0.01140 Na 0
SrM4 0.00000 0.28040 0.50000 0.50000 0.01140 Sr 0
SiT1 0.27170 0.08480 0.30710 1.00000 0.00507 Si 0
SiT2 0.28400 0.17090 0.81150 1.00000 0.00507 Si 0
O1 0.10250 0.08760 0.21850 1.00000 0.01013 O 0
O2 0.11720 0.16960 0.72680 1.00000 0.01013 O 0
O-H3 0.10850 0.00000 0.71880 1.00000 0.01013 O 1
O4 0.35570 0.24680 0.80130 1.00000 0.01013 O 0
O5 0.33720 0.12820 0.10540 1.00000 0.01393 O 0
O6 0.33510 0.11360 0.60520 1.00000 0.01393 O 0
O7 0.32750 0.00000 0.31000 1.00000 0.01520 O 0

loop_
_cod_changelog_entry_id
_cod_changelog_entry_author
_cod_changelog_entry_date
_cod_changelog_entry_text
1
;cod-tools version 3.8.0
Id: cif_guess_AMCSD_atom_types 9574 2023-05-10 09:00:05Z saulius
;
2023-05-10T18:49:51+03:00
;Derived atom types and hydrogen counts
from atom names that follow the AMCSD naming convention
(Wat == water, O-H == hydroxyl).
;

loop_
_cod_related_entry_id
_cod_related_entry_database
_cod_related_entry_code
1 AMCSD 0006477
